data_7060117
loop_
_publ_author_name
'Schwade, V\^ania Denise'
'Teixeira, Estefane Isis'
'dos Santos, F\'abio Alencar'
'Bortolotto, Tanize'
'Tirloni, B\'arbara'
'Abram, Ulrich'

_publ_section_title
;
 Fluorescence studies and photocatalytic application for hydrogen
 production of ZnII and CdII complexes with isophthaloylbis(thioureas)
;
_journal_issue 45
_journal_name_full 'New Journal of Chemistry'
_journal_page_first 19598
_journal_page_last 19611
_journal_paper_doi 10.1039/D0NJ03778H
_journal_volume 44
_journal_year 2020
_chemical_formula_moiety 'C40 H60 N8 O6 S6 Zn2'
_chemical_formula_sum 'C40 H60 N8 O6 S6 Zn2'
_chemical_formula_weight 1072.06
_space_group_crystal_system triclinic
_space_group_IT_number 2
_space_group_name_Hall '-P 1'
_space_group_name_H-M_alt 'P -1'
_atom_sites_solution_hydrogens geom
_audit_creation_method SHELXL-2018/3
_audit_update_record
;
2020-09-10 deposited with the CCDC.	2020-10-16 downloaded from the CCDC.
;
_cell_angle_alpha 94.172(9)
_cell_angle_beta 97.601(13)
_cell_angle_gamma 93.766(10)
_cell_formula_units_Z 1
_cell_length_a 8.295(2)
_cell_length_b 9.985(4)
_cell_length_c 15.477(6)
_cell_measurement_reflns_used 4202
_cell_measurement_temperature 295(2)
_cell_measurement_theta_max 18.85
_cell_measurement_theta_min 2.45
_cell_volume 1263.6(8)
_computing_cell_refinement 'SAINT V8.34A (Bruker AXS Inc., 2013)'
_computing_data_collection 'APEX3 v2015.5-2 (Bruker AXS Inc., 2015)'
_computing_data_reduction 'SAINT V8.34A (Bruker AXS Inc., 2013)'
_computing_molecular_graphics 'Crystal Impact Diamond v3.2k'
_computing_publication_material 'Bruker SHELXTL'
_computing_structure_refinement 'SHELXL-2018/3 (Sheldrick, 2018)'
_computing_structure_solution 'SHELXT 2014/5 (Sheldrick, 2014)'
_diffrn_ambient_temperature 295(2)
_diffrn_measured_fraction_theta_full 0.994
_diffrn_measured_fraction_theta_max 0.994
_diffrn_measurement_device_type 'Bruker D8 Venture Photon 100 diffractometer'
_diffrn_radiation_type AgK\a
_diffrn_radiation_wavelength 0.56086
_diffrn_reflns_av_R_equivalents 0.0520
_diffrn_reflns_av_unetI/netI 0.0475
_diffrn_reflns_Laue_measured_fraction_full 0.994
_diffrn_reflns_Laue_measured_fraction_max 0.994
_diffrn_reflns_limit_h_max 9
_diffrn_reflns_limit_h_min -9
_diffrn_reflns_limit_k_max 11
_diffrn_reflns_limit_k_min -11
_diffrn_reflns_limit_l_max 18
_diffrn_reflns_limit_l_min -18
_diffrn_reflns_number 15296
_diffrn_reflns_point_group_measured_fraction_full 0.994
_diffrn_reflns_point_group_measured_fraction_max 0.994
_diffrn_reflns_theta_full 19.267
_diffrn_reflns_theta_max 19.267
_diffrn_reflns_theta_min 2.349
_diffrn_source 'microfocus X ray tube'
_exptl_absorpt_coefficient_mu 0.655
_exptl_absorpt_correction_T_max 0.7443
_exptl_absorpt_correction_T_min 0.6646
_exptl_absorpt_correction_type multi-scan
_exptl_absorpt_process_details
;
SADABS (Bruker, 2016/2) was used to perform the data scaling and semi-
empirical absorption correction based on symmetry-related reflections.
;
_exptl_crystal_colour colorless
_exptl_crystal_density_diffrn 1.409
_exptl_crystal_description block
_exptl_crystal_F_000 560
_exptl_crystal_size_max 0.266
_exptl_crystal_size_mid 0.140
_exptl_crystal_size_min 0.108
_refine_diff_density_max 0.716
_refine_diff_density_min -0.709
_refine_diff_density_rms 0.068
_refine_ls_extinction_method none
_refine_ls_goodness_of_fit_ref 1.038
_refine_ls_hydrogen_treatment constr
_refine_ls_matrix_type full
_refine_ls_number_parameters 283
_refine_ls_number_reflns 4288
_refine_ls_number_restraints 0
_refine_ls_restrained_S_all 1.038
_refine_ls_R_factor_all 0.0704
_refine_ls_R_factor_gt 0.0458
_refine_ls_shift/su_max 0.001
_refine_ls_shift/su_mean 0.000
_refine_ls_structure_factor_coef Fsqd
_refine_ls_weighting_details 'w=1/[\s^2^(Fo^2^)+(0.0408P)^2^+1.8661P] where P=(Fo^2^+2Fc^2^)/3'
_refine_ls_weighting_scheme calc
_refine_ls_wR_factor_gt 0.1027
_refine_ls_wR_factor_ref 0.1133
_reflns_Friedel_coverage 0.000
_reflns_number_gt 3217
_reflns_number_total 4288
_reflns_threshold_expression 'I > 2\s(I)'
_cod_data_source_file d0nj03778h2.cif
_cod_data_source_block compound_1a
_cod_original_cell_volume 1263.5(8)
_cod_database_code 7060117
_shelx_shelxl_version_number 2018/3
_shelx_space_group_comment
;
The symmetry employed for this shelxl refinement is uniquely defined
by the following loop, which should always be used as a source of
symmetry information in preference to the above space-group names.
They are only intended as comments.
;

loop_
_space_group_symop_operation_xyz
'x, y, z'
'-x, -y, -z'

loop_
_atom_site_label
_atom_site_type_symbol
_atom_site_fract_x
_atom_site_fract_y
_atom_site_fract_z
_atom_site_U_iso_or_equiv
_atom_site_adp_type
_atom_site_occupancy
_atom_site_site_symmetry_order
_atom_site_calc_flag
_atom_site_refinement_flags_posn
_atom_site_refinement_flags_adp
_atom_site_refinement_flags_occupancy
_atom_site_disorder_assembly
_atom_site_disorder_group
Zn1 Zn 0.69937(6) 1.07847(5) 0.29554(3) 0.03770(16) Uani 1 1 d . . . . .
S1 S 0.75573(15) 0.94536(12) 0.16560(7) 0.0523(3) Uani 1 1 d . . . . .
S2 S 0.34523(18) 0.72063(11) 0.77158(7) 0.0576(4) Uani 1 1 d . . . . .
S3 S 1.08887(18) 1.02180(15) 0.34184(10) 0.0553(4) Uani 0.839(2) 1 d . . P A 1
S3B S 1.0837(10) 1.1387(8) 0.3533(5) 0.0553(4) Uani 0.161(2) 1 d . . P A 2
O1 O 0.5270(4) 0.9388(3) 0.31529(18) 0.0492(8) Uani 1 1 d . . . . .
O2 O 0.3517(4) 0.8251(3) 0.58949(17) 0.0457(7) Uani 1 1 d . . . . .
O3 O 0.9307(4) 1.0730(4) 0.3638(2) 0.0692(10) Uani 1 1 d . . . . .
N11 N 0.5056(4) 0.7738(3) 0.1994(2) 0.0444(9) Uani 1 1 d . . . . .
N12 N 0.2456(4) 0.6066(3) 0.6036(2) 0.0404(8) Uani 1 1 d . . . . .
N13 N 0.5265(5) 0.7989(4) 0.0574(2) 0.0527(10) Uani 1 1 d . . . . .
N14 N 0.1493(5) 0.5048(4) 0.7136(2) 0.0552(10) Uani 1 1 d . . . . .
C1 C 0.4356(5) 0.7161(4) 0.3360(2) 0.0341(9) Uani 1 1 d . . . . .
C2 C 0.4159(5) 0.5804(4) 0.3063(2) 0.0391(9) Uani 1 1 d . . . . .
H2 H 0.436179 0.553569 0.250227 0.047 Uiso 1 1 calc R U . . .
C3 C 0.3664(5) 0.4856(4) 0.3597(3) 0.0446(10) Uani 1 1 d . . . . .
H3 H 0.357335 0.394724 0.340172 0.054 Uiso 1 1 calc R U . . .
C4 C 0.3303(5) 0.5248(4) 0.4420(3) 0.0402(10) Uani 1 1 d . . . . .
H4 H 0.293237 0.460468 0.476803 0.048 Uiso 1 1 calc R U . . .
C5 C 0.3491(4) 0.6606(4) 0.4733(2) 0.0338(9) Uani 1 1 d . . . . .
C6 C 0.4043(4) 0.7545(4) 0.4200(2) 0.0324(8) Uani 1 1 d . . . . .
H6 H 0.420701 0.844738 0.440816 0.039 Uiso 1 1 calc R U . . .
C11 C 0.4970(5) 0.8190(4) 0.2807(2) 0.0371(9) Uani 1 1 d . . . . .
C12 C 0.3157(5) 0.7042(4) 0.5636(2) 0.0345(9) Uani 1 1 d . . . . .
C13 C 0.5842(5) 0.8365(4) 0.1406(2) 0.0418(10) Uani 1 1 d . . . . .
C14 C 0.2400(5) 0.6072(4) 0.6902(3) 0.0421(10) Uani 1 1 d . . . . .
C15 C 0.3814(8) 0.7033(6) 0.0347(3) 0.0802(19) Uani 1 1 d . . . . .
H15A H 0.385690 0.634679 0.076070 0.096 Uiso 1 1 calc R U . . .
H15B H 0.383763 0.658939 -0.022956 0.096 Uiso 1 1 calc R U . . .
C16 C 0.2246(9) 0.7690(9) 0.0351(5) 0.118(3) Uani 1 1 d . . . . .
H16A H 0.134643 0.703076 0.016950 0.178 Uiso 1 1 calc R U . . .
H16B H 0.220825 0.838836 -0.004372 0.178 Uiso 1 1 calc R U . . .
H16C H 0.217575 0.807185 0.093145 0.178 Uiso 1 1 calc R U . . .
C17 C 0.6039(7) 0.8438(5) -0.0162(3) 0.0636(14) Uani 1 1 d . . . . .
H17A H 0.659982 0.932063 0.000244 0.076 Uiso 1 1 calc R U . . .
H17B H 0.520360 0.851903 -0.065281 0.076 Uiso 1 1 calc R U . . .
C18 C 0.7234(9) 0.7482(8) -0.0438(4) 0.105(2) Uani 1 1 d . . . . .
H18A H 0.765226 0.777617 -0.094748 0.158 Uiso 1 1 calc R U . . .
H18B H 0.669750 0.659540 -0.057037 0.158 Uiso 1 1 calc R U . . .
H18C H 0.811800 0.746312 0.002822 0.158 Uiso 1 1 calc R U . . .
C19 C 0.0456(6) 0.4114(5) 0.6464(3) 0.0574(13) Uani 1 1 d . . . . .
H19A H -0.052848 0.381921 0.669485 0.069 Uiso 1 1 calc R U . . .
H19B H 0.013528 0.459500 0.595432 0.069 Uiso 1 1 calc R U . . .
C20 C 0.1283(7) 0.2928(5) 0.6198(4) 0.0760(16) Uani 1 1 d . . . . .
H20A H 0.058748 0.238828 0.573992 0.114 Uiso 1 1 calc R U . . .
H20B H 0.152369 0.240705 0.668998 0.114 Uiso 1 1 calc R U . . .
H20C H 0.227997 0.321366 0.598965 0.114 Uiso 1 1 calc R U . . .
C21 C 0.1496(7) 0.4722(5) 0.8058(3) 0.0719(16) Uani 1 1 d . . . . .
H21A H 0.143529 0.375268 0.808311 0.086 Uiso 1 1 calc R U . . .
H21B H 0.250570 0.509623 0.840483 0.086 Uiso 1 1 calc R U . . .
C22 C 0.0114(9) 0.5270(8) 0.8422(4) 0.109(2) Uani 1 1 d . . . . .
H22A H 0.010960 0.501417 0.900734 0.164 Uiso 1 1 calc R U . . .
H22B H -0.088448 0.492082 0.806745 0.164 Uiso 1 1 calc R U . . .
H22C H 0.020878 0.623415 0.842875 0.164 Uiso 1 1 calc R U . . .
C31 C 1.2349(7) 1.0895(7) 0.4293(4) 0.0926(14) Uani 1 1 d . . . . .
H31A H 1.218313 1.182625 0.442549 0.139 Uiso 1 1 calc R U . A 1
H31B H 1.342229 1.082202 0.413404 0.139 Uiso 1 1 calc R U . A 1
H31C H 1.224135 1.040830 0.479704 0.139 Uiso 1 1 calc R U . A 1
C32 C 1.1523(7) 1.1117(7) 0.2608(4) 0.0926(14) Uani 1 1 d . . . . .
H32A H 1.094570 1.075702 0.205207 0.139 Uiso 1 1 calc R U . A 1
H32B H 1.267287 1.105471 0.260584 0.139 Uiso 1 1 calc R U . A 1
H32C H 1.130704 1.204391 0.271054 0.139 Uiso 1 1 calc R U . A 1

loop_
_atom_site_aniso_label
_atom_site_aniso_U_11
_atom_site_aniso_U_22
_atom_site_aniso_U_33
_atom_site_aniso_U_23
_atom_site_aniso_U_13
_atom_site_aniso_U_12
Zn1 0.0443(3) 0.0368(3) 0.0319(3) -0.00004(19) 0.0106(2) -0.0053(2)
S1 0.0578(8) 0.0599(7) 0.0380(6) -0.0082(5) 0.0178(5) -0.0134(6)
S2 0.0940(10) 0.0425(6) 0.0308(6) 0.0021(5) -0.0034(6) -0.0108(6)
S3 0.0501(9) 0.0538(8) 0.0603(9) -0.0045(7) 0.0099(7) -0.0024(7)
S3B 0.0501(9) 0.0538(8) 0.0603(9) -0.0045(7) 0.0099(7) -0.0024(7)
O1 0.070(2) 0.0343(15) 0.0445(17) -0.0072(13) 0.0275(15) -0.0143(14)
O2 0.064(2) 0.0382(16) 0.0358(16) -0.0026(12) 0.0192(14) -0.0112(14)
O3 0.045(2) 0.095(3) 0.063(2) -0.0117(19) 0.0004(16) 0.0091(18)
N11 0.063(2) 0.0387(19) 0.0294(18) -0.0017(15) 0.0097(16) -0.0107(17)
N12 0.050(2) 0.0390(19) 0.0307(18) -0.0004(14) 0.0068(15) -0.0099(16)
N13 0.072(3) 0.058(2) 0.0254(18) -0.0017(16) 0.0105(17) -0.016(2)
N14 0.075(3) 0.054(2) 0.036(2) 0.0069(17) 0.0131(19) -0.019(2)
C1 0.034(2) 0.035(2) 0.032(2) -0.0007(16) 0.0042(17) -0.0040(17)
C2 0.045(3) 0.042(2) 0.030(2) -0.0040(17) 0.0081(18) -0.0011(19)
C3 0.057(3) 0.030(2) 0.046(2) -0.0052(18) 0.009(2) -0.0037(19)
C4 0.049(3) 0.035(2) 0.035(2) 0.0051(17) 0.0056(19) -0.0054(19)
C5 0.030(2) 0.037(2) 0.033(2) 0.0012(16) 0.0032(16) -0.0030(17)
C6 0.033(2) 0.0300(19) 0.032(2) -0.0010(16) 0.0028(16) -0.0021(16)
C11 0.039(2) 0.038(2) 0.033(2) -0.0021(17) 0.0070(17) -0.0038(18)
C12 0.034(2) 0.036(2) 0.033(2) -0.0001(17) 0.0051(17) -0.0030(17)
C13 0.057(3) 0.039(2) 0.030(2) -0.0012(17) 0.0094(19) 0.002(2)
C14 0.051(3) 0.042(2) 0.034(2) 0.0022(18) 0.0084(19) 0.001(2)
C15 0.110(5) 0.084(4) 0.036(3) -0.009(3) 0.006(3) -0.044(4)
C16 0.082(5) 0.159(7) 0.103(6) 0.017(5) -0.004(4) -0.046(5)
C17 0.082(4) 0.079(4) 0.029(2) 0.005(2) 0.013(2) -0.009(3)
C18 0.121(6) 0.136(6) 0.069(4) 0.003(4) 0.048(4) 0.024(5)
C19 0.051(3) 0.061(3) 0.061(3) 0.011(2) 0.016(2) -0.008(2)
C20 0.085(4) 0.062(3) 0.082(4) 0.004(3) 0.022(3) -0.005(3)
C21 0.102(5) 0.064(3) 0.049(3) 0.005(3) 0.020(3) -0.018(3)
C22 0.109(6) 0.154(7) 0.067(4) 0.007(4) 0.032(4) -0.009(5)
C31 0.063(3) 0.126(4) 0.083(3) 0.008(3) -0.004(2) -0.005(3)
C32 0.063(3) 0.126(4) 0.083(3) 0.008(3) -0.004(2) -0.005(3)

loop_
_atom_type_symbol
_atom_type_description
_atom_type_scat_dispersion_real
_atom_type_scat_dispersion_imag
_atom_type_scat_source
C C 0.0015 0.0009 'International Tables Vol C Tables 4.2.6.8 and 6.1.1.4'
H H 0.0000 0.0000 'International Tables Vol C Tables 4.2.6.8 and 6.1.1.4'
N N 0.0030 0.0019 'International Tables Vol C Tables 4.2.6.8 and 6.1.1.4'
O O 0.0056 0.0036 'International Tables Vol C Tables 4.2.6.8 and 6.1.1.4'
S S 0.0826 0.0763 'International Tables Vol C Tables 4.2.6.8 and 6.1.1.4'
Zn Zn 0.3242 0.9375 'International Tables Vol C Tables 4.2.6.8 and 6.1.1.4'

loop_
_geom_angle_atom_site_label_1
_geom_angle_atom_site_label_2
_geom_angle_atom_site_label_3
_geom_angle
_geom_angle_site_symmetry_1
_geom_angle_site_symmetry_3
_geom_angle_publ_flag
O1 Zn1 O2 84.85(11) . 2_676 ?
O1 Zn1 O3 117.99(14) . . ?
O2 Zn1 O3 84.21(13) 2_676 . ?
O1 Zn1 S2 125.97(10) . 2_676 ?
O2 Zn1 S2 88.11(9) 2_676 2_676 ?
O3 Zn1 S2 114.40(11) . 2_676 ?
O1 Zn1 S1 90.99(8) . . ?
O2 Zn1 S1 174.82(8) 2_676 . ?
O3 Zn1 S1 95.07(10) . . ?
S2 Zn1 S1 96.84(5) 2_676 . ?
C13 S1 Zn1 102.63(14) . . ?
C14 S2 Zn1 98.98(14) . 2_676 ?
O3 S3 C32 108.4(3) . . ?
O3 S3 C31 104.2(3) . . ?
C32 S3 C31 98.9(3) . . ?
O3 S3B C32 118.3(6) . . ?
O3 S3B C31 109.8(6) . . ?
C32 S3B C31 104.0(5) . . ?
C11 O1 Zn1 129.2(2) . . ?
C12 O2 Zn1 126.4(2) . 2_676 ?
S3B O3 Zn1 131.7(4) . . ?
S3 O3 Zn1 134.6(2) . . ?
C11 N11 C13 126.8(3) . . ?
C12 N12 C14 125.7(3) . . ?
C13 N13 C17 123.3(4) . . ?
C13 N13 C15 120.7(4) . . ?
C17 N13 C15 115.9(4) . . ?
C14 N14 C21 123.4(4) . . ?
C14 N14 C19 120.6(3) . . ?
C21 N14 C19 116.0(4) . . ?
C6 C1 C2 119.1(3) . . ?
C6 C1 C11 120.0(3) . . ?
C2 C1 C11 120.8(3) . . ?
C3 C2 C1 120.3(4) . . ?
C3 C2 H2 119.9 . . ?
C1 C2 H2 119.9 . . ?
C2 C3 C4 120.3(4) . . ?
C2 C3 H3 119.8 . . ?
C4 C3 H3 119.8 . . ?
C3 C4 C5 120.4(3) . . ?
C3 C4 H4 119.8 . . ?
C5 C4 H4 119.8 . . ?
C6 C5 C4 118.6(3) . . ?
C6 C5 C12 120.4(3) . . ?
C4 C5 C12 121.0(3) . . ?
C5 C6 C1 121.2(3) . . ?
C5 C6 H6 119.4 . . ?
C1 C6 H6 119.4 . . ?
O1 C11 N11 128.1(3) . . ?
O1 C11 C1 117.2(3) . . ?
N11 C11 C1 114.6(3) . . ?
O2 C12 N12 129.4(3) . . ?
O2 C12 C5 116.7(3) . . ?
N12 C12 C5 113.9(3) . . ?
N13 C13 N11 114.5(4) . . ?
N13 C13 S1 119.9(3) . . ?
N11 C13 S1 125.3(3) . . ?
N14 C14 N12 114.6(4) . . ?
N14 C14 S2 118.4(3) . . ?
N12 C14 S2 126.9(3) . . ?
N13 C15 C16 113.1(5) . . ?
N13 C15 H15A 109.0 . . ?
C16 C15 H15A 109.0 . . ?
N13 C15 H15B 109.0 . . ?
C16 C15 H15B 109.0 . . ?
H15A C15 H15B 107.8 . . ?
C15 C16 H16A 109.5 . . ?
C15 C16 H16B 109.5 . . ?
H16A C16 H16B 109.5 . . ?
C15 C16 H16C 109.5 . . ?
H16A C16 H16C 109.5 . . ?
H16B C16 H16C 109.5 . . ?
N13 C17 C18 112.1(4) . . ?
N13 C17 H17A 109.2 . . ?
C18 C17 H17A 109.2 . . ?
N13 C17 H17B 109.2 . . ?
C18 C17 H17B 109.2 . . ?
H17A C17 H17B 107.9 . . ?
C17 C18 H18A 109.5 . . ?
C17 C18 H18B 109.5 . . ?
H18A C18 H18B 109.5 . . ?
C17 C18 H18C 109.5 . . ?
H18A C18 H18C 109.5 . . ?
H18B C18 H18C 109.5 . . ?
C20 C19 N14 112.9(4) . . ?
C20 C19 H19A 109.0 . . ?
N14 C19 H19A 109.0 . . ?
C20 C19 H19B 109.0 . . ?
N14 C19 H19B 109.0 . . ?
H19A C19 H19B 107.8 . . ?
C19 C20 H20A 109.5 . . ?
C19 C20 H20B 109.5 . . ?
H20A C20 H20B 109.5 . . ?
C19 C20 H20C 109.5 . . ?
H20A C20 H20C 109.5 . . ?
H20B C20 H20C 109.5 . . ?
C22 C21 N14 110.8(5) . . ?
C22 C21 H21A 109.5 . . ?
N14 C21 H21A 109.5 . . ?
C22 C21 H21B 109.5 . . ?
N14 C21 H21B 109.5 . . ?
H21A C21 H21B 108.1 . . ?
C21 C22 H22A 109.5 . . ?
C21 C22 H22B 109.5 . . ?
H22A C22 H22B 109.5 . . ?
C21 C22 H22C 109.5 . . ?
H22A C22 H22C 109.5 . . ?
H22B C22 H22C 109.5 . . ?
S3 C31 H31A 109.5 . . ?
S3 C31 H31B 109.5 . . ?
H31A C31 H31B 109.5 . . ?
S3 C31 H31C 109.5 . . ?
H31A C31 H31C 109.5 . . ?
H31B C31 H31C 109.5 . . ?
S3 C32 H32A 109.5 . . ?
S3 C32 H32B 109.5 . . ?
H32A C32 H32B 109.5 . . ?
S3 C32 H32C 109.5 . . ?
H32A C32 H32C 109.5 . . ?
H32B C32 H32C 109.5 . . ?

loop_
_geom_bond_atom_site_label_1
_geom_bond_atom_site_label_2
_geom_bond_distance
_geom_bond_site_symmetry_2
_geom_bond_publ_flag
Zn1 O1 2.000(3) . ?
Zn1 O2 2.068(3) 2_676 ?
Zn1 O3 2.071(3) . ?
Zn1 S2 2.3535(15) 2_676 ?
Zn1 S1 2.4436(14) . ?
S1 C13 1.716(4) . ?
S2 C14 1.733(4) . ?
S3 O3 1.509(4) . ?
S3 C32 1.713(6) . ?
S3 C31 1.756(6) . ?
S3B O3 1.423(8) . ?
S3B C32 1.621(9) . ?
S3B C31 1.724(10) . ?
O1 C11 1.269(4) . ?
O2 C12 1.248(4) . ?
N11 C11 1.318(5) . ?
N11 C13 1.353(5) . ?
N12 C12 1.334(5) . ?
N12 C14 1.347(5) . ?
N13 C13 1.330(5) . ?
N13 C17 1.463(5) . ?
N13 C15 1.474(6) . ?
N14 C14 1.330(5) . ?
N14 C21 1.485(6) . ?
N14 C19 1.486(6) . ?
C1 C6 1.390(5) . ?
C1 C2 1.390(5) . ?
C1 C11 1.492(5) . ?
C2 C3 1.378(5) . ?
C2 H2 0.9300 . ?
C3 C4 1.383(5) . ?
C3 H3 0.9300 . ?
C4 C5 1.398(5) . ?
C4 H4 0.9300 . ?
C5 C6 1.387(5) . ?
C5 C12 1.500(5) . ?
C6 H6 0.9300 . ?
C15 C16 1.496(9) . ?
C15 H15A 0.9700 . ?
C15 H15B 0.9700 . ?
C16 H16A 0.9600 . ?
C16 H16B 0.9600 . ?
C16 H16C 0.9600 . ?
C17 C18 1.501(8) . ?
C17 H17A 0.9700 . ?
C17 H17B 0.9700 . ?
C18 H18A 0.9600 . ?
C18 H18B 0.9600 . ?
C18 H18C 0.9600 . ?
C19 C20 1.468(7) . ?
C19 H19A 0.9700 . ?
C19 H19B 0.9700 . ?
C20 H20A 0.9600 . ?
C20 H20B 0.9600 . ?
C20 H20C 0.9600 . ?
C21 C22 1.462(8) . ?
C21 H21A 0.9700 . ?
C21 H21B 0.9700 . ?
C22 H22A 0.9600 . ?
C22 H22B 0.9600 . ?
C22 H22C 0.9600 . ?
C31 H31A 0.9600 . ?
C31 H31B 0.9600 . ?
C31 H31C 0.9600 . ?
C32 H32A 0.9600 . ?
C32 H32B 0.9600 . ?
C32 H32C 0.9600 . ?
